data_7010543
loop_
_publ_author_name
'Yamamoto, Youhei'
'Suzuki, Takayoshi'
'Kaizaki, Sumio'

_publ_section_title
;
 Crystal structures, magnetic and spectroscopic properties of
 manganese(II), cobalt(II), nickel(II) and zinc(II) dichloro complexes
 bearing two 2-pyridyl-substituted imino nitroxides&#x200A;&#x2020;
;
_journal_issue 10
_journal_name_full 'Journal of the Chemical Society, Dalton Transactions'
_journal_page_first 1566
_journal_paper_doi 10.1039/b010243l
_journal_year 2001
_chemical_formula_moiety '(Zn Cl2 (C12 H16 N3 O)2)'
_chemical_formula_sum 'C24 H32 Cl2 N6 O2 Zn'
_chemical_formula_weight 572.83
_chemical_melting_point 155
_chemical_name_common '[ZnCl~2~(IM2py)~2~]'
_chemical_name_systematic
;
Dichlorobis(2-(2-pyridyl)-4,4,5,5-tetramethylimidazpline-1-oxy)zink(II)
;
_space_group_IT_number 15
_symmetry_cell_setting monoclinic
_symmetry_space_group_name_Hall '-C 2yc'
_symmetry_space_group_name_H-M 'C 1 2/c 1'
_atom_sites_solution_hydrogens geom
_atom_sites_solution_primary direct
_atom_sites_solution_secondary difmap
_audit_creation_method SHELXL-97
_cell_angle_alpha 90.00
_cell_angle_beta 102.460(10)
_cell_angle_gamma 90.00
_cell_formula_units_Z 4
_cell_length_a 18.550(3)
_cell_length_b 9.1216(16)
_cell_length_c 15.8060(17)
_cell_measurement_reflns_used 25
_cell_measurement_temperature 296(2)
_cell_measurement_theta_max 15.0
_cell_measurement_theta_min 14.8
_cell_volume 2611.5(7)
_computing_cell_refinement 'MSC/AFC Diffractometer Control'
_computing_data_collection 'MSC/AFC Diffractometer Control'
_computing_data_reduction 'teXsan Ver. 1.10'
_computing_molecular_graphics ORTEP
_computing_publication_material 'SHELXL-97 (Sheldrick, 1997)'
_computing_structure_refinement 'SHELXL-97 (Sheldrick, 1997)'
_computing_structure_solution 'SHELXS-86 (Sheldrick, 1990)'
_diffrn_ambient_temperature 296(2)
_diffrn_measured_fraction_theta_full 1.000
_diffrn_measured_fraction_theta_max 1.000
_diffrn_measurement_device_type 'Rigaku AFC5R'
_diffrn_measurement_method \w-2\q
_diffrn_radiation_monochromator graphite
_diffrn_radiation_source 'rotating anode'
_diffrn_radiation_type 'Mo K\a'
_diffrn_radiation_wavelength 0.71069
_diffrn_reflns_av_R_equivalents 0.0172
_diffrn_reflns_av_sigmaI/netI 0.0405
_diffrn_reflns_limit_h_max 26
_diffrn_reflns_limit_h_min 0
_diffrn_reflns_limit_k_max 12
_diffrn_reflns_limit_k_min 0
_diffrn_reflns_limit_l_max 21
_diffrn_reflns_limit_l_min -22
_diffrn_reflns_number 3923
_diffrn_reflns_theta_full 30.02
_diffrn_reflns_theta_max 30.02
_diffrn_reflns_theta_min 2.25
_diffrn_standards_decay_% 0.11
_diffrn_standards_interval_count 150
_diffrn_standards_number 3
_exptl_absorpt_coefficient_mu 1.179
_exptl_absorpt_correction_T_max 0.869
_exptl_absorpt_correction_T_min 0.620
_exptl_absorpt_correction_type integration
_exptl_absorpt_process_details Coppens_numerical
_exptl_crystal_colour orange
_exptl_crystal_density_diffrn 1.457
_exptl_crystal_density_method 'not measured'
_exptl_crystal_description plate
_exptl_crystal_F_000 1192
_exptl_crystal_size_max 0.60
_exptl_crystal_size_mid 0.46
_exptl_crystal_size_min 0.12
_refine_diff_density_max 0.241
_refine_diff_density_min -0.319
_refine_diff_density_rms 0.065
_refine_ls_extinction_method none
_refine_ls_goodness_of_fit_ref 1.002
_refine_ls_hydrogen_treatment constr
_refine_ls_matrix_type full
_refine_ls_number_parameters 163
_refine_ls_number_reflns 3817
_refine_ls_number_restraints 0
_refine_ls_restrained_S_all 1.002
_refine_ls_R_factor_all 0.0735
_refine_ls_R_factor_gt 0.0333
_refine_ls_shift/su_max 0.001
_refine_ls_shift/su_mean 0.000
_refine_ls_structure_factor_coef Fsqd
_refine_ls_weighting_details 'calc w=1/[\s^2^(Fo^2^)+(0.0401P)^2^+1.5022P] where P=(Fo^2^+2Fc^2^)/3'
_refine_ls_weighting_scheme calc
_refine_ls_wR_factor_gt 0.0813
_refine_ls_wR_factor_ref 0.0930
_reflns_number_gt 2632
_reflns_number_total 3817
_reflns_threshold_expression >2sigma(I)
_cod_data_source_file b010243l.txt
_cod_data_source_block znim2py
_cod_database_code 7010543

loop_
_symmetry_equiv_pos_as_xyz
'x, y, z'
'-x, y, -z+1/2'
'x+1/2, y+1/2, z'
'-x+1/2, y+1/2, -z+1/2'
'-x, -y, -z'
'x, -y, z-1/2'
'-x+1/2, -y+1/2, -z'
'x+1/2, -y+1/2, z-1/2'

loop_
_atom_site_label
_atom_site_type_symbol
_atom_site_fract_x
_atom_site_fract_y
_atom_site_fract_z
_atom_site_U_iso_or_equiv
_atom_site_adp_type
_atom_site_occupancy
_atom_site_symmetry_multiplicity
_atom_site_calc_flag
_atom_site_refinement_flags
_atom_site_disorder_assembly
_atom_site_disorder_group
Zn Zn 0.5000 0.15857(4) 0.2500 0.03261(10) Uani 1 2 d S . .
Cl Cl 0.39888(4) -0.00329(7) 0.20781(4) 0.05520(18) Uani 1 1 d . . .
O O 0.34506(12) 0.4788(3) -0.01602(11) 0.0716(6) Uani 1 1 d . . .
N1 N 0.41800(9) 0.34565(18) 0.18853(10) 0.0321(3) Uani 1 1 d . . .
N2 N 0.35881(10) 0.4441(2) 0.06342(11) 0.0405(4) Uani 1 1 d . . .
N3 N 0.51642(9) 0.19386(18) 0.11925(10) 0.0304(3) Uani 1 1 d . . .
C1 C 0.41601(11) 0.3566(2) 0.10710(12) 0.0313(4) Uani 1 1 d . . .
C2 C 0.35985(12) 0.4436(2) 0.21089(13) 0.0364(4) Uani 1 1 d . . .
C3 C 0.30732(12) 0.4761(2) 0.12165(14) 0.0392(5) Uani 1 1 d . . .
C4 C 0.32213(16) 0.3678(3) 0.27474(18) 0.0604(7) Uani 1 1 d . . .
H4A H 0.2785 0.4214 0.2791 0.073 Uiso 1 1 calc R . .
H4B H 0.3552 0.3640 0.3305 0.073 Uiso 1 1 calc R . .
H4C H 0.3087 0.2700 0.2551 0.073 Uiso 1 1 calc R . .
C5 C 0.40009(15) 0.5797(3) 0.25278(17) 0.0572(7) Uani 1 1 d . . .
H5A H 0.4379 0.5512 0.3016 0.070 Uiso 1 1 calc R . .
H5B H 0.3656 0.6435 0.2718 0.070 Uiso 1 1 calc R . .
H5C H 0.4221 0.6300 0.2113 0.070 Uiso 1 1 calc R . .
C6 C 0.24416(14) 0.3666(3) 0.0972(2) 0.0629(7) Uani 1 1 d . . .
H6A H 0.2095 0.3813 0.1336 0.076 Uiso 1 1 calc R . .
H6B H 0.2634 0.2686 0.1048 0.076 Uiso 1 1 calc R . .
H6C H 0.2198 0.3809 0.0377 0.076 Uiso 1 1 calc R . .
C7 C 0.27857(16) 0.6317(3) 0.10673(19) 0.0597(7) Uani 1 1 d . . .
H7A H 0.3194 0.6988 0.1162 0.072 Uiso 1 1 calc R . .
H7B H 0.2474 0.6535 0.1463 0.072 Uiso 1 1 calc R . .
H7C H 0.2508 0.6414 0.0483 0.072 Uiso 1 1 calc R . .
C8 C 0.46876(11) 0.2792(2) 0.06492(12) 0.0311(4) Uani 1 1 d . . .
C9 C 0.46833(14) 0.2892(3) -0.02267(14) 0.0457(5) Uani 1 1 d . . .
H9 H 0.4343 0.3485 -0.0590 0.055 Uiso 1 1 calc R . .
C10 C 0.51994(14) 0.2085(3) -0.05487(15) 0.0479(6) Uani 1 1 d . . .
H10 H 0.5203 0.2118 -0.1136 0.057 Uiso 1 1 calc R . .
C11 C 0.57001(12) 0.1245(3) 0.00014(14) 0.0425(5) Uani 1 1 d . . .
H11 H 0.6061 0.0725 -0.0200 0.051 Uiso 1 1 calc R . .
C12 C 0.56612(11) 0.1182(2) 0.08676(13) 0.0366(4) Uani 1 1 d . . .
H12 H 0.5995 0.0588 0.1239 0.045 Uiso 1 1 calc R . .

loop_
_atom_site_aniso_label
_atom_site_aniso_U_11
_atom_site_aniso_U_22
_atom_site_aniso_U_33
_atom_site_aniso_U_23
_atom_site_aniso_U_13
_atom_site_aniso_U_12
Zn 0.04022(18) 0.03464(18) 0.02482(14) 0.000 0.01109(12) 0.000
Cl 0.0645(4) 0.0543(4) 0.0520(3) -0.0192(3) 0.0242(3) -0.0236(3)
O 0.0824(14) 0.0996(16) 0.0332(8) 0.0216(9) 0.0132(9) 0.0457(12)
N1 0.0365(8) 0.0352(8) 0.0266(7) 0.0015(7) 0.0113(6) 0.0070(7)
N2 0.0433(10) 0.0486(11) 0.0298(8) 0.0057(8) 0.0084(7) 0.0142(8)
N3 0.0305(8) 0.0354(8) 0.0262(7) -0.0031(6) 0.0083(6) -0.0001(6)
C1 0.0344(9) 0.0332(10) 0.0269(8) 0.0015(7) 0.0080(7) 0.0046(8)
C2 0.0393(11) 0.0386(11) 0.0336(10) 0.0001(8) 0.0126(8) 0.0105(9)
C3 0.0354(11) 0.0420(12) 0.0407(11) 0.0001(9) 0.0089(9) 0.0102(9)
C4 0.0620(16) 0.0741(19) 0.0561(14) 0.0188(13) 0.0369(13) 0.0252(14)
C5 0.0633(16) 0.0542(15) 0.0514(14) -0.0202(12) 0.0061(12) 0.0094(13)
C6 0.0438(14) 0.0718(19) 0.0723(18) -0.0170(15) 0.0107(13) -0.0037(13)
C7 0.0629(17) 0.0542(16) 0.0619(16) 0.0062(12) 0.0134(13) 0.0263(13)
C8 0.0348(10) 0.0348(10) 0.0252(8) 0.0004(7) 0.0101(7) 0.0013(8)
C9 0.0551(13) 0.0556(14) 0.0295(10) 0.0081(9) 0.0163(9) 0.0110(11)
C10 0.0602(14) 0.0571(14) 0.0327(10) 0.0013(10) 0.0240(10) 0.0024(12)
C11 0.0414(12) 0.0518(13) 0.0398(11) -0.0095(9) 0.0207(9) 0.0010(10)
C12 0.0341(10) 0.0438(11) 0.0331(9) -0.0057(8) 0.0102(8) 0.0048(8)

loop_
_atom_type_symbol
_atom_type_description
_atom_type_scat_dispersion_real
_atom_type_scat_dispersion_imag
_atom_type_scat_source
Zn Zn 0.2839 1.4301 'International Tables Vol C Tables 4.2.6.8 and 6.1.1.4'
Cl Cl 0.1484 0.1585 'International Tables Vol C Tables 4.2.6.8 and 6.1.1.4'
C C 0.0033 0.0016 'International Tables Vol C Tables 4.2.6.8 and 6.1.1.4'
H H 0.0000 0.0000 'International Tables Vol C Tables 4.2.6.8 and 6.1.1.4'
N N 0.0061 0.0033 'International Tables Vol C Tables 4.2.6.8 and 6.1.1.4'
O O 0.0106 0.0060 'International Tables Vol C Tables 4.2.6.8 and 6.1.1.4'

loop_
_geom_angle_atom_site_label_1
_geom_angle_atom_site_label_2
_geom_angle_atom_site_label_3
_geom_angle
_geom_angle_site_symmetry_1
_geom_angle_site_symmetry_3
_geom_angle_publ_flag
N3 Zn N3 162.99(9) . 2_655 ?
N3 Zn N1 73.20(6) . . ?
N3 Zn N1 94.27(6) 2_655 . ?
N3 Zn N1 94.27(6) . 2_655 ?
N3 Zn N1 73.20(6) 2_655 2_655 ?
N1 Zn N1 86.98(8) . 2_655 ?
N3 Zn Cl 95.45(5) . 2_655 ?
N3 Zn Cl 95.13(5) 2_655 2_655 ?
N1 Zn Cl 166.27(4) . 2_655 ?
N1 Zn Cl 86.19(5) 2_655 2_655 ?
N3 Zn Cl 95.13(5) . . ?
N3 Zn Cl 95.45(5) 2_655 . ?
N1 Zn Cl 86.19(5) . . ?
N1 Zn Cl 166.27(4) 2_655 . ?
Cl Zn Cl 102.82(4) 2_655 . ?
C1 N1 C2 108.86(16) . . ?
C1 N1 Zn 110.30(12) . . ?
C2 N1 Zn 140.22(12) . . ?
O N2 C1 127.32(18) . . ?
O N2 C3 122.98(18) . . ?
C1 N2 C3 109.16(16) . . ?
C12 N3 C8 117.82(16) . . ?
C12 N3 Zn 122.46(13) . . ?
C8 N3 Zn 119.08(12) . . ?
N1 C1 N2 113.41(17) . . ?
N1 C1 C8 122.46(17) . . ?
N2 C1 C8 124.10(16) . . ?
N1 C2 C4 110.12(18) . . ?
N1 C2 C5 106.12(18) . . ?
C4 C2 C5 109.6(2) . . ?
N1 C2 C3 103.91(15) . . ?
C4 C2 C3 113.6(2) . . ?
C5 C2 C3 112.98(19) . . ?
N2 C3 C7 109.7(2) . . ?
N2 C3 C6 105.97(19) . . ?
C7 C3 C6 110.4(2) . . ?
N2 C3 C2 99.37(15) . . ?
C7 C3 C2 116.6(2) . . ?
C6 C3 C2 113.6(2) . . ?
C2 C4 H4A 109.5 . . ?
C2 C4 H4B 109.5 . . ?
H4A C4 H4B 109.5 . . ?
C2 C4 H4C 109.5 . . ?
H4A C4 H4C 109.5 . . ?
H4B C4 H4C 109.5 . . ?
C2 C5 H5A 109.5 . . ?
C2 C5 H5B 109.5 . . ?
H5A C5 H5B 109.5 . . ?
C2 C5 H5C 109.5 . . ?
H5A C5 H5C 109.5 . . ?
H5B C5 H5C 109.5 . . ?
C3 C6 H6A 109.5 . . ?
C3 C6 H6B 109.5 . . ?
H6A C6 H6B 109.5 . . ?
C3 C6 H6C 109.5 . . ?
H6A C6 H6C 109.5 . . ?
H6B C6 H6C 109.5 . . ?
C3 C7 H7A 109.5 . . ?
C3 C7 H7B 109.5 . . ?
H7A C7 H7B 109.5 . . ?
C3 C7 H7C 109.5 . . ?
H7A C7 H7C 109.5 . . ?
H7B C7 H7C 109.5 . . ?
N3 C8 C9 122.63(18) . . ?
N3 C8 C1 113.45(15) . . ?
C9 C8 C1 123.89(19) . . ?
C8 C9 C10 118.4(2) . . ?
C8 C9 H9 120.8 . . ?
C10 C9 H9 120.8 . . ?
C11 C10 C9 119.5(2) . . ?
C11 C10 H10 120.2 . . ?
C9 C10 H10 120.2 . . ?
C10 C11 C12 118.6(2) . . ?
C10 C11 H11 120.7 . . ?
C12 C11 H11 120.7 . . ?
N3 C12 C11 122.9(2) . . ?
N3 C12 H12 118.5 . . ?
C11 C12 H12 118.5 . . ?

loop_
_geom_bond_atom_site_label_1
_geom_bond_atom_site_label_2
_geom_bond_distance
_geom_bond_site_symmetry_2
_geom_bond_publ_flag
Zn N3 2.1769(15) . ?
Zn N3 2.1769(15) 2_655 ?
Zn N1 2.3520(16) . ?
Zn N1 2.3521(16) 2_655 ?
Zn Cl 2.3671(7) 2_655 ?
Zn Cl 2.3671(7) . ?
O N2 1.266(2) . ?
N1 C1 1.283(2) . ?
N1 C2 1.501(2) . ?
N2 C1 1.387(2) . ?
N2 C3 1.491(3) . ?
N3 C12 1.339(2) . ?
N3 C8 1.340(2) . ?
C1 C8 1.477(3) . ?
C2 C4 1.514(3) . ?
C2 C5 1.524(3) . ?
C2 C3 1.560(3) . ?
C3 C7 1.517(3) . ?
C3 C6 1.524(3) . ?
C4 H4A 0.9600 . ?
C4 H4B 0.9600 . ?
C4 H4C 0.9600 . ?
C5 H5A 0.9600 . ?
C5 H5B 0.9600 . ?
C5 H5C 0.9600 . ?
C6 H6A 0.9600 . ?
C6 H6B 0.9600 . ?
C6 H6C 0.9600 . ?
C7 H7A 0.9600 . ?
C7 H7B 0.9600 . ?
C7 H7C 0.9600 . ?
C8 C9 1.386(3) . ?
C9 C10 1.388(3) . ?
C9 H9 0.9300 . ?
C10 C11 1.363(3) . ?
C10 H10 0.9300 . ?
C11 C12 1.388(3) . ?
C11 H11 0.9300 . ?
C12 H12 0.9300 . ?

loop_
_geom_torsion_atom_site_label_1
_geom_torsion_atom_site_label_2
_geom_torsion_atom_site_label_3
_geom_torsion_atom_site_label_4
_geom_torsion
_geom_torsion_site_symmetry_1
_geom_torsion_site_symmetry_2
_geom_torsion_site_symmetry_3
_geom_torsion_site_symmetry_4
_geom_torsion_publ_flag
N3 Zn N1 C1 10.25(13) . . . . ?
N3 Zn N1 C1 178.52(14) 2_655 . . . ?
N1 Zn N1 C1 105.63(15) 2_655 . . . ?
Cl Zn N1 C1 45.4(3) 2_655 . . . ?
Cl Zn N1 C1 -86.29(14) . . . . ?
N3 Zn N1 C2 179.6(2) . . . . ?
N3 Zn N1 C2 -12.1(2) 2_655 . . . ?
N1 Zn N1 C2 -85.0(2) 2_655 . . . ?
Cl Zn N1 C2 -145.27(18) 2_655 . . . ?
Cl Zn N1 C2 83.0(2) . . . . ?
N3 Zn N3 C12 135.42(16) 2_655 . . . ?
N1 Zn N3 C12 179.28(17) . . . . ?
N1 Zn N3 C12 93.74(16) 2_655 . . . ?
Cl Zn N3 C12 7.16(16) 2_655 . . . ?
Cl Zn N3 C12 -96.27(16) . . . . ?
N3 Zn N3 C8 -53.96(14) 2_655 . . . ?
N1 Zn N3 C8 -10.11(14) . . . . ?
N1 Zn N3 C8 -95.65(15) 2_655 . . . ?
Cl Zn N3 C8 177.78(14) 2_655 . . . ?
Cl Zn N3 C8 74.34(15) . . . . ?
C2 N1 C1 N2 -4.6(2) . . . . ?
Zn N1 C1 N2 168.21(14) . . . . ?
C2 N1 C1 C8 177.02(18) . . . . ?
Zn N1 C1 C8 -10.2(2) . . . . ?
O N2 C1 N1 177.2(2) . . . . ?
C3 N2 C1 N1 -11.1(3) . . . . ?
O N2 C1 C8 -4.5(4) . . . . ?
C3 N2 C1 C8 167.21(19) . . . . ?
C1 N1 C2 C4 139.5(2) . . . . ?
Zn N1 C2 C4 -29.9(3) . . . . ?
C1 N1 C2 C5 -101.9(2) . . . . ?
Zn N1 C2 C5 88.6(2) . . . . ?
C1 N1 C2 C3 17.4(2) . . . . ?
Zn N1 C2 C3 -152.01(16) . . . . ?
O N2 C3 C7 -44.8(3) . . . . ?
C1 N2 C3 C7 143.1(2) . . . . ?
O N2 C3 C6 74.4(3) . . . . ?
C1 N2 C3 C6 -97.7(2) . . . . ?
O N2 C3 C2 -167.6(2) . . . . ?
C1 N2 C3 C2 20.3(2) . . . . ?
N1 C2 C3 N2 -21.7(2) . . . . ?
C4 C2 C3 N2 -141.44(19) . . . . ?
C5 C2 C3 N2 92.8(2) . . . . ?
N1 C2 C3 C7 -139.5(2) . . . . ?
C4 C2 C3 C7 100.8(3) . . . . ?
C5 C2 C3 C7 -24.9(3) . . . . ?
N1 C2 C3 C6 90.4(2) . . . . ?
C4 C2 C3 C6 -29.3(3) . . . . ?
C5 C2 C3 C6 -155.1(2) . . . . ?
C12 N3 C8 C9 1.3(3) . . . . ?
Zn N3 C8 C9 -169.76(17) . . . . ?
C12 N3 C8 C1 179.50(18) . . . . ?
Zn N3 C8 C1 8.4(2) . . . . ?
N1 C1 C8 N3 2.1(3) . . . . ?
N2 C1 C8 N3 -176.06(19) . . . . ?
N1 C1 C8 C9 -179.7(2) . . . . ?
N2 C1 C8 C9 2.1(3) . . . . ?
N3 C8 C9 C10 -0.7(4) . . . . ?
C1 C8 C9 C10 -178.7(2) . . . . ?
C8 C9 C10 C11 -1.1(4) . . . . ?
C9 C10 C11 C12 2.2(4) . . . . ?
C8 N3 C12 C11 -0.1(3) . . . . ?
Zn N3 C12 C11 170.61(16) . . . . ?
C10 C11 C12 N3 -1.7(3) . . . . ?
